data_7115872
loop_
_publ_author_name
'Goutam Nandi'
'Israel Goldberg'

_publ_section_title
;
 Fixation of CO2 in bi-layered coordination networks of zinc
 tetra(4-carboxyphenyl)porphyrin with multi-component [Pr2Na3(NO3)(H2O)3]
 connectors
;
_journal_name_full Chem.Commun.
_journal_page_first 13612
_journal_paper_doi 10.1039/C4cc05601A
_journal_volume 50
_journal_year 2014
_chemical_formula_moiety 'C96 H60 Dy2 N8 Na O20'
_chemical_formula_sum 'C96 H60 Dy2 N8 Na O20'
_chemical_formula_weight 1993.51
_chemical_name_systematic
; 
 ? 
;
_space_group_IT_number 2
_symmetry_cell_setting triclinic
_symmetry_space_group_name_Hall '-P 1'
_symmetry_space_group_name_H-M 'P -1'
_atom_sites_solution_hydrogens geom
_atom_sites_solution_primary direct
_atom_sites_solution_secondary difmap
_audit_creation_method SHELXL-97
_cell_angle_alpha 77.1170(15)
_cell_angle_beta 75.4350(12)
_cell_angle_gamma 76.6300(12)
_cell_formula_units_Z 1
_cell_length_a 12.0069(4)
_cell_length_b 13.8090(4)
_cell_length_c 17.8205(6)
_cell_measurement_reflns_used 12603
_cell_measurement_temperature 110(2)
_cell_measurement_theta_max 28.43
_cell_measurement_theta_min 1.78
_cell_volume 2739.29(15)
_computing_cell_refinement 'Saint, Bruker-AXS'
_computing_data_collection 'Apex2, Bruker-AXS'
_computing_data_reduction 'Saint, Bruker-AXS'
_computing_structure_refinement 'SHELXL-97 (Sheldrick, 2008)'
_computing_structure_solution 'SHELXTL-2013 (Sheldrick, 2008)'
_diffrn_ambient_temperature 110(2)
_diffrn_detector_area_resol_mean 1.75
_diffrn_measured_fraction_theta_full 0.990
_diffrn_measured_fraction_theta_max 0.990
_diffrn_measurement_device_type 'ApexDuo, Bruker-AXS'
_diffrn_measurement_method '1 deg. \f and \w scans'
_diffrn_radiation_monochromator graphite
_diffrn_radiation_source 'fine-focus sealed tube'
_diffrn_radiation_type MoK\a
_diffrn_radiation_wavelength 0.71073
_diffrn_reflns_av_R_equivalents 0.0256
_diffrn_reflns_av_sigmaI/netI 0.0255
_diffrn_reflns_limit_h_max 16
_diffrn_reflns_limit_h_min -15
_diffrn_reflns_limit_k_max 18
_diffrn_reflns_limit_k_min -18
_diffrn_reflns_limit_l_max 23
_diffrn_reflns_limit_l_min -23
_diffrn_reflns_number 49469
_diffrn_reflns_theta_full 28.43
_diffrn_reflns_theta_max 28.43
_diffrn_reflns_theta_min 1.78
_diffrn_standards_number 0
_exptl_absorpt_coefficient_mu 1.419
_exptl_absorpt_correction_T_max 0.6793
_exptl_absorpt_correction_T_min 0.4011
_exptl_absorpt_correction_type multi-scan
_exptl_absorpt_process_details 'Sadabs, Bruker-AXS'
_exptl_crystal_colour red
_exptl_crystal_density_diffrn 1.209
_exptl_crystal_density_method 'not measured'
_exptl_crystal_description needle
_exptl_crystal_F_000 995
_exptl_crystal_size_max 0.40
_exptl_crystal_size_mid 0.15
_exptl_crystal_size_min 0.15
_platon_squeeze_details
;

 Disordered DMA solvent located within the interstitial voids.
;
_refine_diff_density_max 1.215
_refine_diff_density_min -0.585
_refine_diff_density_rms 0.073
_refine_ls_extinction_method none
_refine_ls_goodness_of_fit_ref 1.064
_refine_ls_hydrogen_treatment constr
_refine_ls_matrix_type full
_refine_ls_number_parameters 575
_refine_ls_number_reflns 13665
_refine_ls_number_restraints 0
_refine_ls_restrained_S_all 1.064
_refine_ls_R_factor_all 0.0233
_refine_ls_R_factor_gt 0.0211
_refine_ls_shift/su_max 0.002
_refine_ls_shift/su_mean 0.000
_refine_ls_structure_factor_coef Fsqd
_refine_ls_weighting_details 'calc w=1/[\s^2^(Fo^2^)+(0.0370P)^2^+0.2239P] where P=(Fo^2^+2Fc^2^)/3'
_refine_ls_weighting_scheme calc
_refine_ls_wR_factor_gt 0.0574
_refine_ls_wR_factor_ref 0.0584
_reflns_number_gt 12603
_reflns_number_total 13665
_reflns_threshold_expression >2sigma(I)
_cod_data_source_file c4cc05601a1.cif
_cod_data_source_block gt47sq
_cod_database_code 7115872

loop_
_symmetry_equiv_pos_as_xyz
'x, y, z'
'-x, -y, -z'

loop_
_atom_site_label
_atom_site_type_symbol
_atom_site_fract_x
_atom_site_fract_y
_atom_site_fract_z
_atom_site_U_iso_or_equiv
_atom_site_adp_type
_atom_site_occupancy
_atom_site_symmetry_multiplicity
_atom_site_calc_flag
_atom_site_refinement_flags
Dy1 Dy 0.196440(5) 0.033058(5) 0.067582(4) 0.01027(3) Uani 1 1 d .
Na2 Na -0.5000 1.0000 0.0000 0.01383(17) Uani 1 2 d S
O3 O -0.34448(9) 0.86043(8) -0.03153(7) 0.0154(2) Uani 1 1 d .
H3A H -0.3222 0.8118 0.0010 0.023 Uiso 1 1 d R
H3B H -0.3342 0.8359 -0.0724 0.049(8) Uiso 1 1 d R
O4 O 0.13857(11) 0.11813(9) -0.83013(7) 0.0213(3) Uani 1 1 d .
O5 O 0.12131(10) 0.16419(9) -0.01633(7) 0.0208(3) Uani 1 1 d .
O6 O -0.82466(10) 0.93012(9) -0.02347(7) 0.0166(2) Uani 1 1 d .
O7 O -0.65724(10) 0.98037(10) -0.04345(7) 0.0223(3) Uani 1 1 d .
O8 O 0.00156(10) 0.01484(9) 0.10754(7) 0.0197(2) Uani 1 1 d .
H8A H -0.0335 -0.0049 0.1560 0.030 Uiso 1 1 d R
H8B H -0.0466 0.0290 0.0755 0.030 Uiso 1 1 d R
O9 O -0.62872(10) 0.94679(10) -0.88135(7) 0.0251(3) Uani 1 1 d .
O10 O 0.27171(11) 0.20867(11) -0.83413(8) 0.0297(3) Uani 1 1 d .
O11 O 0.24643(12) 0.26790(11) -0.07735(8) 0.0333(3) Uani 1 1 d .
O12 O -0.79198(11) 0.89200(10) -0.82341(8) 0.0273(3) Uani 1 1 d .
N13 N -0.32446(12) 0.54271(10) -0.31427(8) 0.0147(3) Uani 1 1 d .
H13 H -0.3199 0.5387 -0.3636 0.018 Uiso 0.50 1 calc PR
N14 N -0.16019(12) 0.42780(11) -0.42769(8) 0.0164(3) Uani 1 1 d .
H14 H -0.2224 0.4759 -0.4296 0.020 Uiso 0.50 1 calc PR
N15 N -0.46014(13) 0.64767(11) -0.43175(8) 0.0169(3) Uani 1 1 d .
H15 H -0.4058 0.5929 -0.4274 0.020 Uiso 0.50 1 calc PR
N16 N -0.30747(12) 0.51841(11) -0.54016(8) 0.0171(3) Uani 1 1 d .
H16 H -0.3083 0.5254 -0.4921 0.021 Uiso 0.50 1 calc PR
C17 C -0.72044(14) 0.93202(12) -0.06237(9) 0.0140(3) Uani 1 1 d .
C18 C -0.66943(14) 0.87564(12) -0.12842(9) 0.0147(3) Uani 1 1 d .
C19 C -0.68683(15) 0.89390(12) -0.82477(9) 0.0171(3) Uani 1 1 d .
C20 C -0.56078(14) 0.75337(12) -0.24247(9) 0.0153(3) Uani 1 1 d .
C21 C -0.29098(15) 0.51240(12) -0.18898(9) 0.0169(3) Uani 1 1 d .
H21 H -0.2566 0.4834 -0.1446 0.020 Uiso 1 1 calc R
C22 C -0.51270(15) 0.83141(14) -0.76232(10) 0.0230(4) Uani 1 1 d .
H22 H -0.4681 0.8684 -0.8065 0.028 Uiso 1 1 calc R
C23 C -0.25011(14) 0.48660(12) -0.26679(9) 0.0149(3) Uani 1 1 d .
C24 C -0.49924(15) 0.81442(14) -0.22190(10) 0.0195(3) Uani 1 1 d .
H24 H -0.4193 0.8141 -0.2468 0.023 Uiso 1 1 calc R
C25 C -0.10510(15) 0.30084(13) -0.16733(10) 0.0190(3) Uani 1 1 d .
H25 H -0.1786 0.2812 -0.1594 0.023 Uiso 1 1 calc R
C26 C -0.03301(15) 0.25700(12) -0.11440(10) 0.0191(3) Uani 1 1 d .
H26 H -0.0569 0.2070 -0.0708 0.023 Uiso 1 1 calc R
C27 C -0.73359(15) 0.81764(13) -0.15051(10) 0.0192(3) Uani 1 1 d .
H27 H -0.8140 0.8192 -0.1264 0.023 Uiso 1 1 calc R
C28 C 0.07426(15) 0.28583(12) -0.12472(10) 0.0176(3) Uani 1 1 d .
C29 C -0.38732(15) 0.58554(13) -0.19114(9) 0.0177(3) Uani 1 1 d .
H29 H -0.4335 0.6174 -0.1485 0.021 Uiso 1 1 calc R
C30 C -0.55219(14) 0.87514(13) -0.16614(10) 0.0184(3) Uani 1 1 d .
H30 H -0.5090 0.9166 -0.1534 0.022 Uiso 1 1 calc R
C31 C -0.38164(15) 0.57524(13) -0.58714(9) 0.0182(3) Uani 1 1 d .
C32 C -0.07117(15) 0.37326(12) -0.23195(10) 0.0173(3) Uani 1 1 d .
C33 C -0.63069(15) 0.83461(13) -0.75876(9) 0.0185(3) Uani 1 1 d .
C34 C -0.49454(14) 0.68273(12) -0.29745(9) 0.0157(3) Uani 1 1 d .
C35 C 0.17615(14) 0.18086(13) -0.80509(10) 0.0176(3) Uani 1 1 d .
C36 C 0.09708(15) 0.22570(13) -0.73687(10) 0.0173(3) Uani 1 1 d .
C37 C -0.01381(15) 0.20237(13) -0.70411(10) 0.0204(3) Uani 1 1 d .
H37 H -0.0387 0.1533 -0.7227 0.024 Uiso 1 1 calc R
C38 C -0.14660(14) 0.41919(12) -0.29047(9) 0.0160(3) Uani 1 1 d .
C39 C -0.40714(14) 0.60623(12) -0.27039(9) 0.0159(3) Uani 1 1 d .
C40 C -0.51631(15) 0.70246(13) -0.37353(10) 0.0172(3) Uani 1 1 d .
C41 C 0.13450(15) 0.29463(13) -0.70678(10) 0.0190(3) Uani 1 1 d .
H41 H 0.2109 0.3094 -0.7274 0.023 Uiso 1 1 calc R
C42 C -0.08812(16) 0.25028(14) -0.64455(11) 0.0237(4) Uani 1 1 d .
H42 H -0.1636 0.2338 -0.6226 0.028 Uiso 1 1 calc R
C43 C 0.06036(15) 0.34159(13) -0.64681(10) 0.0189(3) Uani 1 1 d .
H43 H 0.0871 0.3875 -0.6260 0.023 Uiso 1 1 calc R
C44 C 0.10831(16) 0.35884(14) -0.18923(11) 0.0262(4) Uani 1 1 d .
H44 H 0.1812 0.3793 -0.1968 0.031 Uiso 1 1 calc R
C45 C -0.05270(15) 0.32253(13) -0.61665(9) 0.0176(3) Uani 1 1 d .
C46 C -0.46777(15) 0.65962(13) -0.57039(9) 0.0182(3) Uani 1 1 d .
C47 C -0.67957(15) 0.75793(13) -0.20765(10) 0.0193(3) Uani 1 1 d .
H47 H -0.7238 0.7199 -0.2232 0.023 Uiso 1 1 calc R
C48 C -0.46013(15) 0.77424(15) -0.70146(10) 0.0237(4) Uani 1 1 d .
H48 H -0.3794 0.7716 -0.7045 0.028 Uiso 1 1 calc R
C49 C -0.10068(15) 0.37503(13) -0.48677(10) 0.0189(3) Uani 1 1 d .
C50 C -0.50293(15) 0.69272(13) -0.49793(9) 0.0179(3) Uani 1 1 d .
C51 C 0.03645(16) 0.40154(15) -0.24225(11) 0.0261(4) Uani 1 1 d .
H51 H 0.0608 0.4508 -0.2863 0.031 Uiso 1 1 calc R
C52 C -0.13379(15) 0.38312(13) -0.55839(10) 0.0176(3) Uani 1 1 d .
C53 C -0.59813(15) 0.78655(14) -0.40417(10) 0.0207(3) Uani 1 1 d .
H53 H -0.6486 0.8367 -0.3763 0.025 Uiso 1 1 calc R
C54 C 0.15426(15) 0.23685(13) -0.06946(10) 0.0197(3) Uani 1 1 d .
C55 C -0.23154(15) 0.44857(13) -0.58157(9) 0.0176(3) Uani 1 1 d .
C56 C -0.69517(16) 0.78097(15) -0.69352(11) 0.0257(4) Uani 1 1 d .
H56 H -0.7756 0.7828 -0.6908 0.031 Uiso 1 1 calc R
C57 C -0.10608(15) 0.39269(13) -0.36510(10) 0.0184(3) Uani 1 1 d .
C58 C -0.26383(16) 0.45913(14) -0.65645(10) 0.0220(4) Uani 1 1 d .
H58 H -0.2270 0.4189 -0.6959 0.026 Uiso 1 1 calc R
C59 C -0.52525(15) 0.72059(14) -0.63577(9) 0.0193(3) Uani 1 1 d .
C60 C -0.35524(16) 0.53608(14) -0.65988(10) 0.0225(4) Uani 1 1 d .
H60 H -0.3951 0.5603 -0.7021 0.027 Uiso 1 1 calc R
C61 C -0.58965(15) 0.78063(14) -0.48039(10) 0.0217(4) Uani 1 1 d .
H61 H -0.6330 0.8262 -0.5158 0.026 Uiso 1 1 calc R
C62 C -0.00377(17) 0.30435(15) -0.46044(11) 0.0273(4) Uani 1 1 d .
H62 H 0.0521 0.2582 -0.4897 0.033 Uiso 1 1 calc R
C63 C -0.64333(16) 0.72499(15) -0.63248(11) 0.0262(4) Uani 1 1 d .
H63 H -0.6887 0.6892 -0.5879 0.031 Uiso 1 1 calc R
C64 C -0.00680(17) 0.31554(15) -0.38640(11) 0.0290(4) Uani 1 1 d .
H64 H 0.0469 0.2791 -0.3543 0.035 Uiso 1 1 calc R

loop_
_atom_site_aniso_label
_atom_site_aniso_U_11
_atom_site_aniso_U_22
_atom_site_aniso_U_33
_atom_site_aniso_U_23
_atom_site_aniso_U_13
_atom_site_aniso_U_12
Dy1 0.00704(4) 0.01330(4) 0.01019(4) -0.00329(3) -0.00217(3) 0.00024(3)
Na2 0.0081(4) 0.0189(4) 0.0150(4) -0.0054(3) -0.0024(3) -0.0012(3)
O3 0.0118(5) 0.0170(5) 0.0173(6) -0.0043(4) -0.0036(4) -0.0006(4)
O4 0.0195(6) 0.0248(6) 0.0218(6) -0.0137(5) 0.0027(5) -0.0067(5)
O5 0.0165(6) 0.0210(6) 0.0223(6) 0.0065(5) -0.0078(5) -0.0038(5)
O6 0.0109(5) 0.0245(6) 0.0166(6) -0.0101(5) -0.0002(4) -0.0040(4)
O7 0.0120(6) 0.0366(7) 0.0243(6) -0.0194(5) -0.0015(5) -0.0055(5)
O8 0.0107(5) 0.0315(7) 0.0151(6) -0.0020(5) -0.0018(4) -0.0035(5)
O9 0.0149(6) 0.0341(7) 0.0173(6) 0.0069(5) -0.0024(5) 0.0010(5)
O10 0.0166(6) 0.0494(9) 0.0301(7) -0.0274(6) 0.0039(5) -0.0101(6)
O11 0.0295(7) 0.0378(8) 0.0351(8) 0.0158(6) -0.0195(6) -0.0187(6)
O12 0.0263(7) 0.0276(7) 0.0325(7) 0.0108(6) -0.0213(6) -0.0127(6)
N13 0.0151(7) 0.0181(7) 0.0099(6) -0.0034(5) -0.0038(5) 0.0013(5)
N14 0.0163(7) 0.0198(7) 0.0116(6) -0.0047(5) -0.0024(5) 0.0010(5)
N15 0.0180(7) 0.0209(7) 0.0100(6) -0.0046(5) -0.0044(5) 0.0037(6)
N16 0.0158(7) 0.0219(7) 0.0126(6) -0.0055(5) -0.0029(5) 0.0011(6)
C17 0.0103(7) 0.0178(7) 0.0141(7) -0.0030(6) -0.0055(6) 0.0002(6)
C18 0.0116(7) 0.0188(8) 0.0146(7) -0.0067(6) -0.0044(6) 0.0006(6)
C19 0.0192(8) 0.0175(8) 0.0149(8) -0.0028(6) -0.0059(6) -0.0016(6)
C20 0.0151(8) 0.0192(8) 0.0108(7) -0.0057(6) -0.0026(6) 0.0014(6)
C21 0.0207(8) 0.0206(8) 0.0095(7) -0.0010(6) -0.0045(6) -0.0040(6)
C22 0.0156(8) 0.0339(10) 0.0159(8) 0.0040(7) -0.0032(7) -0.0054(7)
C23 0.0162(8) 0.0169(7) 0.0113(7) -0.0012(6) -0.0042(6) -0.0023(6)
C24 0.0132(8) 0.0293(9) 0.0157(8) -0.0084(7) 0.0009(6) -0.0036(7)
C25 0.0191(8) 0.0186(8) 0.0202(8) -0.0004(6) -0.0074(7) -0.0042(6)
C26 0.0200(8) 0.0163(8) 0.0194(8) 0.0024(6) -0.0061(7) -0.0038(6)
C27 0.0126(8) 0.0259(9) 0.0211(8) -0.0111(7) -0.0035(6) -0.0008(7)
C28 0.0181(8) 0.0177(8) 0.0163(8) 0.0009(6) -0.0063(6) -0.0028(6)
C29 0.0203(8) 0.0226(8) 0.0091(7) -0.0050(6) -0.0010(6) -0.0021(7)
C30 0.0147(8) 0.0247(8) 0.0186(8) -0.0091(7) -0.0030(6) -0.0046(7)
C31 0.0170(8) 0.0279(9) 0.0099(7) -0.0040(6) -0.0044(6) -0.0020(7)
C32 0.0172(8) 0.0186(8) 0.0147(7) -0.0028(6) -0.0054(6) 0.0016(6)
C33 0.0175(8) 0.0244(8) 0.0140(8) 0.0008(6) -0.0070(6) -0.0048(7)
C34 0.0149(8) 0.0195(8) 0.0114(7) -0.0061(6) -0.0008(6) 0.0003(6)
C35 0.0148(8) 0.0217(8) 0.0171(8) -0.0104(6) -0.0030(6) 0.0012(6)
C36 0.0175(8) 0.0197(8) 0.0144(7) -0.0063(6) -0.0029(6) -0.0004(6)
C37 0.0186(8) 0.0222(8) 0.0217(8) -0.0108(7) -0.0003(7) -0.0038(7)
C38 0.0158(8) 0.0179(8) 0.0133(7) -0.0001(6) -0.0057(6) -0.0009(6)
C39 0.0150(8) 0.0205(8) 0.0118(7) -0.0050(6) -0.0024(6) -0.0009(6)
C40 0.0154(8) 0.0207(8) 0.0146(8) -0.0057(6) -0.0044(6) 0.0021(6)
C41 0.0156(8) 0.0222(8) 0.0191(8) -0.0077(7) 0.0015(6) -0.0052(7)
C42 0.0167(8) 0.0316(10) 0.0253(9) -0.0149(8) 0.0024(7) -0.0071(7)
C43 0.0195(8) 0.0211(8) 0.0186(8) -0.0092(7) -0.0012(7) -0.0060(7)
C44 0.0202(9) 0.0306(10) 0.0263(9) 0.0083(8) -0.0096(7) -0.0096(7)
C45 0.0165(8) 0.0207(8) 0.0134(7) -0.0074(6) 0.0005(6) 0.0009(6)
C46 0.0159(8) 0.0274(9) 0.0106(7) -0.0031(6) -0.0051(6) -0.0003(7)
C47 0.0132(8) 0.0271(9) 0.0209(8) -0.0122(7) -0.0038(6) -0.0021(7)
C48 0.0131(8) 0.0375(10) 0.0180(8) 0.0007(7) -0.0049(7) -0.0036(7)
C49 0.0176(8) 0.0225(8) 0.0147(8) -0.0061(6) -0.0011(6) 0.0002(7)
C50 0.0151(8) 0.0251(9) 0.0111(7) -0.0015(6) -0.0043(6) 0.0009(7)
C51 0.0221(9) 0.0308(10) 0.0215(9) 0.0108(7) -0.0076(7) -0.0088(8)
C52 0.0162(8) 0.0221(8) 0.0132(7) -0.0067(6) 0.0013(6) -0.0019(6)
C53 0.0162(8) 0.0256(9) 0.0188(8) -0.0079(7) -0.0061(7) 0.0054(7)
C54 0.0188(8) 0.0191(8) 0.0199(8) 0.0007(6) -0.0059(7) -0.0026(7)
C55 0.0171(8) 0.0228(8) 0.0133(7) -0.0080(6) -0.0010(6) -0.0022(7)
C56 0.0191(9) 0.0376(10) 0.0206(9) 0.0056(8) -0.0090(7) -0.0111(8)
C57 0.0159(8) 0.0223(8) 0.0148(8) -0.0029(6) -0.0034(6) 0.0006(6)
C58 0.0224(9) 0.0312(9) 0.0136(8) -0.0101(7) -0.0029(7) -0.0022(7)
C59 0.0187(8) 0.0290(9) 0.0099(7) -0.0023(6) -0.0067(6) -0.0008(7)
C60 0.0225(9) 0.0344(10) 0.0127(8) -0.0076(7) -0.0063(7) -0.0029(7)
C61 0.0191(8) 0.0263(9) 0.0174(8) -0.0038(7) -0.0081(7) 0.0049(7)
C62 0.0226(9) 0.0331(10) 0.0212(9) -0.0115(8) -0.0038(7) 0.0105(8)
C63 0.0192(9) 0.0391(11) 0.0184(8) 0.0061(8) -0.0060(7) -0.0101(8)
C64 0.0225(9) 0.0370(11) 0.0226(9) -0.0090(8) -0.0088(8) 0.0123(8)

loop_
_atom_type_symbol
_atom_type_description
_atom_type_scat_dispersion_real
_atom_type_scat_dispersion_imag
_atom_type_scat_source
C C 0.0033 0.0016 'International Tables Vol C Tables 4.2.6.8 and 6.1.1.4'
H H 0.0000 0.0000 'International Tables Vol C Tables 4.2.6.8 and 6.1.1.4'
N N 0.0061 0.0033 'International Tables Vol C Tables 4.2.6.8 and 6.1.1.4'
O O 0.0106 0.0060 'International Tables Vol C Tables 4.2.6.8 and 6.1.1.4'
Na Na 0.0362 0.0249 'International Tables Vol C Tables 4.2.6.8 and 6.1.1.4'
Dy Dy -0.1892 4.4098 'International Tables Vol C Tables 4.2.6.8 and 6.1.1.4'

loop_
_geom_angle_atom_site_label_1
_geom_angle_atom_site_label_2
_geom_angle_atom_site_label_3
_geom_angle
_geom_angle_site_symmetry_1
_geom_angle_site_symmetry_3
O5 Dy1 O4 93.56(5) . 1_556
O5 Dy1 O8 81.70(4) . .
O4 Dy1 O8 79.93(4) 1_556 .
O5 Dy1 O7 88.14(5) . 1_645
O4 Dy1 O7 150.32(4) 1_556 1_645
O8 Dy1 O7 129.51(4) . 1_645
O5 Dy1 O12 160.66(5) . 1_646
O4 Dy1 O12 80.08(5) 1_556 1_646
O8 Dy1 O12 79.21(4) . 1_646
O7 Dy1 O12 106.46(5) 1_645 1_646
O5 Dy1 O3 77.50(4) . 2_565
O4 Dy1 O3 80.36(4) 1_556 2_565
O8 Dy1 O3 150.23(4) . 2_565
O7 Dy1 O3 71.09(4) 1_645 2_565
O12 Dy1 O3 118.80(4) 1_646 2_565
O5 Dy1 O9 145.33(4) . 1_646
O4 Dy1 O9 88.76(4) 1_556 1_646
O8 Dy1 O9 132.56(4) . 1_646
O7 Dy1 O9 73.75(4) 1_645 1_646
O12 Dy1 O9 53.41(4) 1_646 1_646
O3 Dy1 O9 68.80(4) 2_565 1_646
O5 Dy1 O6 84.28(4) . 1_645
O4 Dy1 O6 156.27(4) 1_556 1_645
O8 Dy1 O6 76.38(4) . 1_645
O7 Dy1 O6 53.38(4) 1_645 1_645
O12 Dy1 O6 94.21(4) 1_646 1_645
O3 Dy1 O6 121.83(4) 2_565 1_645
O9 Dy1 O6 106.40(4) 1_646 1_645
O5 Dy1 C19 169.72(5) . 1_646
O4 Dy1 C19 81.05(5) 1_556 1_646
O8 Dy1 C19 105.76(4) . 1_646
O7 Dy1 C19 92.25(5) 1_645 1_646
O12 Dy1 C19 26.85(4) 1_646 1_646
O3 Dy1 C19 92.90(4) 2_565 1_646
O9 Dy1 C19 26.82(4) 1_646 1_646
O6 Dy1 C19 104.17(4) 1_645 1_646
O5 Dy1 C17 86.14(5) . 1_645
O4 Dy1 C17 176.85(4) 1_556 1_645
O8 Dy1 C17 103.12(4) . 1_645
O7 Dy1 C17 26.56(4) 1_645 1_645
O12 Dy1 C17 101.18(5) 1_646 1_645
O3 Dy1 C17 96.52(4) 2_565 1_645
O9 Dy1 C17 89.71(4) 1_646 1_645
O6 Dy1 C17 26.82(4) 1_645 1_645
C19 Dy1 C17 98.75(5) 1_646 1_645
O5 Dy1 Na2 105.70(3) . 1_645
O4 Dy1 Na2 110.89(3) 1_556 1_645
O8 Dy1 Na2 166.02(3) . 1_645
O7 Dy1 Na2 40.99(3) 1_645 1_645
O12 Dy1 Na2 93.62(3) 1_646 1_645
O3 Dy1 Na2 43.56(3) 2_565 1_645
O9 Dy1 Na2 42.49(3) 1_646 1_645
O6 Dy1 Na2 92.36(3) 1_645 1_645
C19 Dy1 Na2 68.59(3) 1_646 1_645
C17 Dy1 Na2 66.24(3) 1_645 1_645
O7 Na2 O7 180.0 . 2_475
O7 Na2 O9 77.34(4) . 1_556
O7 Na2 O9 102.66(4) 2_475 1_556
O7 Na2 O9 102.66(4) . 2_474
O7 Na2 O9 77.34(4) 2_475 2_474
O9 Na2 O9 180.00(6) 1_556 2_474
O7 Na2 O3 106.47(4) . .
O7 Na2 O3 73.53(4) 2_475 .
O9 Na2 O3 109.40(4) 1_556 .
O9 Na2 O3 70.61(4) 2_474 .
O7 Na2 O3 73.53(4) . 2_475
O7 Na2 O3 106.47(4) 2_475 2_475
O9 Na2 O3 70.60(4) 1_556 2_475
O9 Na2 O3 109.40(4) 2_474 2_475
O3 Na2 O3 180.0 . 2_475
O7 Na2 Dy1 43.47(3) . 1_465
O7 Na2 Dy1 136.53(3) 2_475 1_465
O9 Na2 Dy1 44.30(3) 1_556 1_465
O9 Na2 Dy1 135.70(3) 2_474 1_465
O3 Na2 Dy1 135.78(3) . 1_465
O3 Na2 Dy1 44.22(3) 2_475 1_465
O7 Na2 Dy1 136.54(3) . 2_565
O7 Na2 Dy1 43.46(3) 2_475 2_565
O9 Na2 Dy1 135.70(3) 1_556 2_565
O9 Na2 Dy1 44.30(3) 2_474 2_565
O3 Na2 Dy1 44.22(3) . 2_565
O3 Na2 Dy1 135.78(3) 2_475 2_565
Dy1 Na2 Dy1 180.0 1_465 2_565
Na2 O3 Dy1 92.22(4) . 2_565
C35 O4 Dy1 136.98(11) . 1_554
C54 O5 Dy1 139.50(11) . .
C17 O6 Dy1 91.85(9) . 1_465
C17 O7 Na2 155.87(12) . .
C17 O7 Dy1 94.77(10) . 1_465
Na2 O7 Dy1 95.55(4) . 1_465
C19 O9 Na2 163.21(12) . 1_554
C19 O9 Dy1 92.18(10) . 1_464
Na2 O9 Dy1 93.21(4) 1_554 1_464
C19 O12 Dy1 92.75(10) . 1_464
C23 N13 C39 107.03(13) . .
C49 N14 C57 108.18(14) . .
C40 N15 C50 108.16(14) . .
C31 N16 C55 107.47(14) . .
O7 C17 O6 119.99(15) . .
O7 C17 C18 118.75(15) . .
O6 C17 C18 121.24(14) . .
O7 C17 Dy1 58.67(9) . 1_465
O6 C17 Dy1 61.33(8) . 1_465
C18 C17 Dy1 176.03(11) . 1_465
C30 C18 C27 119.38(15) . .
C30 C18 C17 118.96(14) . .
C27 C18 C17 121.53(15) . .
O9 C19 O12 120.48(15) . .
O9 C19 C33 119.33(15) . .
O12 C19 C33 120.19(15) . .
O9 C19 Dy1 61.00(8) . 1_464
O12 C19 Dy1 60.40(8) . 1_464
C33 C19 Dy1 169.62(12) . 1_464
C47 C20 C24 118.60(15) . .
C47 C20 C34 123.31(15) . .
C24 C20 C34 118.02(15) . .
C29 C21 C23 107.13(14) . .
C48 C22 C33 120.16(16) . .
N13 C23 C38 125.84(14) . .
N13 C23 C21 109.31(14) . .
C38 C23 C21 124.75(14) . .
C30 C24 C20 121.32(15) . .
C26 C25 C32 120.75(16) . .
C25 C26 C28 120.34(15) . .
C47 C27 C18 120.01(16) . .
C26 C28 C44 119.07(15) . .
C26 C28 C54 120.80(15) . .
C44 C28 C54 120.09(15) . .
C21 C29 C39 107.24(14) . .
C24 C30 C18 119.95(15) . .
N16 C31 C46 126.70(15) . .
N16 C31 C60 109.01(15) . .
C46 C31 C60 124.27(15) . .
C25 C32 C51 118.73(15) . .
C25 C32 C38 121.29(15) . .
C51 C32 C38 119.97(15) . .
C56 C33 C22 119.31(15) . .
C56 C33 C19 120.32(15) . .
C22 C33 C19 120.37(15) . .
C40 C34 C39 125.04(15) . .
C40 C34 C20 118.40(14) . .
C39 C34 C20 116.31(14) . .
O10 C35 O4 124.68(15) . .
O10 C35 C36 118.64(15) . .
O4 C35 C36 116.67(15) . .
C41 C36 C37 119.18(15) . .
C41 C36 C35 118.97(15) . .
C37 C36 C35 121.83(15) . .
C42 C37 C36 120.49(16) . .
C57 C38 C23 125.63(15) . .
C57 C38 C32 116.67(15) . .
C23 C38 C32 117.69(14) . .
N13 C39 C34 126.39(14) . .
N13 C39 C29 109.21(14) . .
C34 C39 C29 124.35(15) . .
N15 C40 C34 125.71(15) . .
N15 C40 C53 108.82(14) . .
C34 C40 C53 125.42(15) . .
C43 C41 C36 120.06(16) . .
C37 C42 C45 120.39(16) . .
C45 C43 C41 121.00(15) . .
C51 C44 C28 120.28(16) . .
C43 C45 C42 118.74(15) . .
C43 C45 C52 119.07(15) . .
C42 C45 C52 122.13(15) . .
C50 C46 C31 125.28(15) . .
C50 C46 C59 117.31(15) . .
C31 C46 C59 117.40(14) . .
C27 C47 C20 120.61(15) . .
C22 C48 C59 120.43(16) . .
N14 C49 C52 125.69(16) . .
N14 C49 C62 108.35(15) . .
C52 C49 C62 125.79(16) . .
N15 C50 C46 125.82(15) . .
N15 C50 C61 108.33(14) . .
C46 C50 C61 125.84(15) . .
C44 C51 C32 120.83(16) . .
C55 C52 C49 125.25(15) . .
C55 C52 C45 117.60(14) . .
C49 C52 C45 116.97(15) . .
C61 C53 C40 107.07(15) . .
O11 C54 O5 124.47(16) . .
O11 C54 C28 119.46(15) . .
O5 C54 C28 116.06(15) . .
N16 C55 C52 125.85(15) . .
N16 C55 C58 108.70(14) . .
C52 C55 C58 125.29(15) . .
C63 C56 C33 120.60(16) . .
N14 C57 C38 126.10(15) . .
N14 C57 C64 108.42(15) . .
C38 C57 C64 125.18(15) . .
C60 C58 C55 107.53(15) . .
C63 C59 C48 118.96(15) . .
C63 C59 C46 121.09(15) . .
C48 C59 C46 119.95(15) . .
C58 C60 C31 107.19(15) . .
C53 C61 C50 107.61(15) . .
C64 C62 C49 107.53(16) . .
C56 C63 C59 120.53(16) . .
C62 C64 C57 107.51(16) . .

loop_
_geom_bond_atom_site_label_1
_geom_bond_atom_site_label_2
_geom_bond_distance
_geom_bond_site_symmetry_2
Dy1 O5 2.2460(11) .
Dy1 O4 2.2641(11) 1_556
Dy1 O8 2.3238(11) .
Dy1 O7 2.4152(12) 1_645
Dy1 O12 2.4313(12) 1_646
Dy1 O3 2.4390(11) 2_565
Dy1 O9 2.4445(12) 1_646
Dy1 O6 2.4737(11) 1_645
Dy1 C19 2.7929(16) 1_646
Dy1 C17 2.8178(16) 1_645
Dy1 Na2 3.49450(13) 1_645
Na2 O7 2.3028(11) .
Na2 O7 2.3028(11) 2_475
Na2 O9 2.3639(12) 1_556
Na2 O9 2.3640(12) 2_474
Na2 O3 2.4100(11) .
Na2 O3 2.4100(11) 2_475
Na2 Dy1 3.49447(13) 1_465
Na2 Dy1 3.49448(13) 2_565
O3 Dy1 2.4390(11) 2_565
O4 C35 1.268(2) .
O4 Dy1 2.2640(11) 1_554
O5 C54 1.277(2) .
O6 C17 1.2720(19) .
O6 Dy1 2.4737(11) 1_465
O7 C17 1.264(2) .
O7 Dy1 2.4152(12) 1_465
O9 C19 1.261(2) .
O9 Na2 2.3639(12) 1_554
O9 Dy1 2.4444(12) 1_464
O10 C35 1.244(2) .
O11 C54 1.242(2) .
O12 C19 1.263(2) .
O12 Dy1 2.4312(12) 1_464
N13 C23 1.371(2) .
N13 C39 1.371(2) .
N14 C49 1.369(2) .
N14 C57 1.371(2) .
N15 C40 1.366(2) .
N15 C50 1.368(2) .
N16 C31 1.367(2) .
N16 C55 1.371(2) .
C17 C18 1.481(2) .
C17 Dy1 2.8178(16) 1_465
C18 C30 1.398(2) .
C18 C27 1.403(2) .
C19 C33 1.491(2) .
C19 Dy1 2.7928(16) 1_464
C20 C47 1.398(2) .
C20 C24 1.398(2) .
C20 C34 1.490(2) .
C21 C29 1.351(2) .
C21 C23 1.445(2) .
C22 C48 1.389(2) .
C22 C33 1.393(2) .
C23 C38 1.402(2) .
C24 C30 1.379(2) .
C25 C26 1.385(2) .
C25 C32 1.390(2) .
C26 C28 1.392(2) .
C27 C47 1.390(2) .
C28 C44 1.394(2) .
C28 C54 1.493(2) .
C29 C39 1.446(2) .
C31 C46 1.400(2) .
C31 C60 1.449(2) .
C32 C51 1.392(2) .
C32 C38 1.492(2) .
C33 C56 1.389(2) .
C34 C40 1.400(2) .
C34 C39 1.402(2) .
C35 C36 1.499(2) .
C36 C41 1.394(2) .
C36 C37 1.393(2) .
C37 C42 1.387(2) .
C38 C57 1.396(2) .
C40 C53 1.439(2) .
C41 C43 1.385(2) .
C42 C45 1.395(2) .
C43 C45 1.391(2) .
C44 C51 1.382(2) .
C45 C52 1.493(2) .
C46 C50 1.398(2) .
C46 C59 1.497(2) .
C48 C59 1.397(2) .
C49 C52 1.404(2) .
C49 C62 1.439(2) .
C50 C61 1.441(2) .
C52 C55 1.397(2) .
C53 C61 1.356(2) .
C55 C58 1.449(2) .
C56 C63 1.382(2) .
C57 C64 1.437(2) .
C58 C60 1.343(3) .
C59 C63 1.392(2) .
C62 C64 1.353(3) .

loop_
_platon_squeeze_void_nr
_platon_squeeze_void_average_x
_platon_squeeze_void_average_y
_platon_squeeze_void_average_z
_platon_squeeze_void_volume
_platon_squeeze_void_count_electrons
_platon_squeeze_void_content
1 -0.037 0.000 0.500 538 133 ' '
2 -0.062 0.500 0.000 442 126 ' '
